data_1512280
loop_
_publ_author_name
'Zhao, Ji-Chen'
'Yu, Shun-Ming'
'Liu, Yun'
'Yao, Zhu-Jun'

_publ_section_title
;
 Biomimetic Synthesis of ent-(-)-Azonazine and Stereochemical Reassignment
 of Natural Product.
;
_journal_issue 17
_journal_name_full 'Organic letters'
_journal_page_first 4300
_journal_page_last 4303
_journal_paper_doi 10.1021/ol4015706
_journal_volume 15
_journal_year 2013
_chemical_absolute_configuration ad
_chemical_formula_moiety 'C25 H21 F6 N3 O5'
_chemical_formula_sum 'C25 H21 F6 N3 O5'
_chemical_formula_weight 557.45
_chemical_name_systematic
; 
 ? 
;
_space_group_IT_number 4
_symmetry_cell_setting monoclinic
_symmetry_space_group_name_Hall 'P 2yb'
_symmetry_space_group_name_H-M 'P 1 21 1'
_atom_sites_solution_hydrogens geom
_atom_sites_solution_primary direct
_atom_sites_solution_secondary difmap
_audit_creation_method SHELXL-97
_cell_angle_alpha 90.00
_cell_angle_beta 113.92(3)
_cell_angle_gamma 90.00
_cell_formula_units_Z 2
_cell_length_a 12.216(2)
_cell_length_b 7.8934(16)
_cell_length_c 13.140(3)
_cell_measurement_reflns_used 7468
_cell_measurement_temperature 296(2)
_cell_measurement_theta_max 67.24
_cell_measurement_theta_min 3.68
_cell_volume 1158.2(5)
_computing_cell_refinement 'Bruker SAINT'
_computing_data_collection 'Bruker APEX2'
_computing_data_reduction 'Bruker SAINT'
_computing_molecular_graphics 'Bruker SHELXTL'
_computing_publication_material 'Bruker SHELXTL'
_computing_structure_refinement 'SHELXL-97 (Sheldrick, 2008)'
_computing_structure_solution 'SHELXS-97 (Sheldrick, 2008)'
_diffrn_ambient_temperature 296(2)
_diffrn_measured_fraction_theta_full 0.935
_diffrn_measured_fraction_theta_max 0.936
_diffrn_measurement_device_type 'Bruker APEX-II CCD'
_diffrn_measurement_method '\f and \w scans'
_diffrn_radiation_monochromator graphite
_diffrn_radiation_source 'fine-focus sealed tube'
_diffrn_radiation_type CuK\a
_diffrn_radiation_wavelength 1.54178
_diffrn_reflns_av_R_equivalents 0.0147
_diffrn_reflns_av_sigmaI/netI 0.0248
_diffrn_reflns_limit_h_max 14
_diffrn_reflns_limit_h_min -14
_diffrn_reflns_limit_k_max 9
_diffrn_reflns_limit_k_min -9
_diffrn_reflns_limit_l_max 15
_diffrn_reflns_limit_l_min -15
_diffrn_reflns_number 8188
_diffrn_reflns_theta_full 67.23
_diffrn_reflns_theta_max 67.23
_diffrn_reflns_theta_min 3.68
_diffrn_standards_number 0
_exptl_absorpt_coefficient_mu 1.258
_exptl_absorpt_correction_T_max 0.7529
_exptl_absorpt_correction_T_min 0.6534
_exptl_absorpt_correction_type multi-scan
_exptl_absorpt_process_details SADABS
_exptl_crystal_colour colorless
_exptl_crystal_density_diffrn 1.598
_exptl_crystal_density_method 'not measured'
_exptl_crystal_description block
_exptl_crystal_F_000 572
_exptl_crystal_size_max 0.25
_exptl_crystal_size_mid 0.15
_exptl_crystal_size_min 0.12
_refine_diff_density_max 0.241
_refine_diff_density_min -0.188
_refine_diff_density_rms 0.038
_refine_ls_abs_structure_details 'Flack H D (1983), Acta Cryst. A39, 876-881'
_refine_ls_abs_structure_Flack 0.12(12)
_refine_ls_extinction_coef 0.0129(8)
_refine_ls_extinction_expression Fc^*^=kFc[1+0.001xFc^2^\l^3^/sin(2\q)]^-1/4^
_refine_ls_extinction_method SHELXL
_refine_ls_goodness_of_fit_ref 1.042
_refine_ls_hydrogen_treatment constr
_refine_ls_matrix_type full
_refine_ls_number_parameters 353
_refine_ls_number_reflns 3801
_refine_ls_number_restraints 1
_refine_ls_restrained_S_all 1.042
_refine_ls_R_factor_all 0.0332
_refine_ls_R_factor_gt 0.0331
_refine_ls_shift/su_max 0.001
_refine_ls_shift/su_mean 0.000
_refine_ls_structure_factor_coef Fsqd
_refine_ls_weighting_details 'calc w=1/[\s^2^(Fo^2^)+(0.0570P)^2^+0.2731P] where P=(Fo^2^+2Fc^2^)/3'
_refine_ls_weighting_scheme calc
_refine_ls_wR_factor_gt 0.0905
_refine_ls_wR_factor_ref 0.0907
_reflns_number_gt 3779
_reflns_number_total 3801
_reflns_threshold_expression >2sigma(I)
_cod_data_source_file ol4015706_si_004.cif
_cod_data_source_block 126
_cod_original_cell_volume 1158.3(4)
_cod_original_sg_symbol_H-M 'P 21'
_cod_database_code 1512280

loop_
_symmetry_equiv_pos_as_xyz
'x, y, z'
'-x, y+1/2, -z'

loop_
_atom_site_label
_atom_site_type_symbol
_atom_site_fract_x
_atom_site_fract_y
_atom_site_fract_z
_atom_site_U_iso_or_equiv
_atom_site_adp_type
_atom_site_occupancy
_atom_site_symmetry_multiplicity
_atom_site_calc_flag
_atom_site_refinement_flags
F1 F 0.63195(16) 0.8730(3) 0.90715(14) 0.0796(5) Uani 1 1 d .
F2 F 0.80079(17) 0.9862(3) 0.94062(16) 0.0927(6) Uani 1 1 d .
F3 F 0.6412(2) 1.1255(3) 0.85219(19) 0.0980(7) Uani 1 1 d .
F4 F 0.89670(18) 0.2912(3) 0.9003(2) 0.1071(8) Uani 1 1 d .
F5 F 1.03133(13) 0.3735(2) 0.84785(17) 0.0741(5) Uani 1 1 d .
F6 F 0.94749(18) 0.5498(3) 0.91762(17) 0.0904(6) Uani 1 1 d .
O1 O 0.06071(12) 0.6651(2) 0.70852(13) 0.0452(4) Uani 1 1 d .
O2 O 0.45912(13) 0.91304(19) 1.02702(12) 0.0435(3) Uani 1 1 d .
O3 O 0.14044(12) 0.7243(2) 0.47827(11) 0.0411(3) Uani 1 1 d .
O4 O 0.73531(13) 0.7476(2) 0.76623(14) 0.0496(4) Uani 1 1 d .
O5 O 0.72181(13) 0.4658(2) 0.73940(15) 0.0509(4) Uani 1 1 d .
N1 N 0.36745(13) 0.70088(19) 0.90933(13) 0.0320(3) Uani 1 1 d .
H1A H 0.4339 0.6459 0.9343 0.038 Uiso 1 1 calc R
N2 N 0.14852(14) 0.8608(2) 0.84194(15) 0.0372(4) Uani 1 1 d .
N3 N 0.31228(17) 0.6311(3) 0.45366(14) 0.0438(4) Uani 1 1 d .
C1 C 0.15054(16) 0.7218(3) 0.78318(15) 0.0321(4) Uani 1 1 d .
C2 C 0.26539(16) 0.6174(2) 0.82302(15) 0.0311(4) Uani 1 1 d .
H2A H 0.2487 0.5209 0.8614 0.037 Uiso 1 1 calc R
C3 C 0.36889(17) 0.8533(2) 0.95379(16) 0.0334(4) Uani 1 1 d .
C4 C 0.25419(17) 0.9595(2) 0.91125(17) 0.0359(4) Uani 1 1 d .
H4A H 0.2415 0.9982 0.9765 0.043 Uiso 1 1 calc R
C5 C 0.26998(18) 1.1220(3) 0.84903(18) 0.0388(4) Uani 1 1 d .
H5A H 0.2117 1.2074 0.8461 0.047 Uiso 1 1 calc R
H5B H 0.3495 1.1691 0.8881 0.047 Uiso 1 1 calc R
C6 C 0.25189(17) 1.0701(2) 0.73341(18) 0.0351(4) Uani 1 1 d .
C7 C 0.32705(15) 0.9413(2) 0.72694(15) 0.0298(4) Uani 1 1 d .
H7A H 0.4058 0.9335 0.7793 0.036 Uiso 1 1 calc R
C8 C 0.28219(15) 0.8265(2) 0.64163(15) 0.0287(4) Uani 1 1 d .
C9 C 0.31724(16) 0.6433(2) 0.64109(15) 0.0308(4) Uani 1 1 d .
C10 C 0.44072(17) 0.6278(2) 0.64165(16) 0.0332(4) Uani 1 1 d .
C11 C 0.54765(17) 0.6038(3) 0.72194(17) 0.0381(4) Uani 1 1 d .
H11A H 0.5547 0.5786 0.7935 0.046 Uiso 1 1 calc R
C12 C 0.65830(18) 0.6168(3) 0.69890(18) 0.0421(5) Uani 1 1 d .
C13 C 0.6338(2) 0.6472(3) 0.5779(2) 0.0489(5) Uani 1 1 d .
H13A H 0.6992 0.6574 0.5590 0.059 Uiso 1 1 calc R
C14 C 0.5251(2) 0.6603(3) 0.49691(19) 0.0489(5) Uani 1 1 d .
H14A H 0.5153 0.6806 0.4240 0.059 Uiso 1 1 calc R
C15 C 0.42136(19) 0.6424(3) 0.52408(17) 0.0394(4) Uani 1 1 d .
C16 C 0.23719(18) 0.6043(3) 0.51667(17) 0.0378(4) Uani 1 1 d .
H16A H 0.2067 0.4879 0.5077 0.045 Uiso 1 1 calc R
C17 C 0.17495(16) 0.8572(3) 0.55186(16) 0.0348(4) Uani 1 1 d .
C18 C 0.10903(18) 1.0017(3) 0.54475(19) 0.0418(5) Uani 1 1 d .
H18A H 0.0434 1.0302 0.4799 0.050 Uiso 1 1 calc R
C19 C 0.14575(18) 1.1032(3) 0.63987(19) 0.0410(5) Uani 1 1 d .
H19A H 0.0987 1.1950 0.6412 0.049 Uiso 1 1 calc R
C20 C 0.29234(17) 0.5351(2) 0.72835(16) 0.0327(4) Uani 1 1 d .
H20A H 0.2251 0.4619 0.6871 0.039 Uiso 1 1 calc R
H20B H 0.3612 0.4619 0.7637 0.039 Uiso 1 1 calc R
C21 C 0.03190(19) 0.9413(3) 0.8166(2) 0.0509(6) Uani 1 1 d .
H21A H -0.0310 0.8666 0.7713 0.076 Uiso 1 1 calc R
H21B H 0.0272 1.0454 0.7772 0.076 Uiso 1 1 calc R
H21C H 0.0233 0.9646 0.8847 0.076 Uiso 1 1 calc R
C22 C 0.6852(2) 0.9123(3) 0.7557(2) 0.0468(5) Uani 1 1 d .
H22A H 0.6023 0.9097 0.7022 0.056 Uiso 1 1 calc R
H22B H 0.7286 0.9897 0.7282 0.056 Uiso 1 1 calc R
C23 C 0.6911(2) 0.9731(4) 0.8641(2) 0.0538(6) Uani 1 1 d .
C24 C 0.83655(19) 0.4507(3) 0.7366(2) 0.0480(5) Uani 1 1 d .
H24A H 0.8565 0.5548 0.7086 0.058 Uiso 1 1 calc R
H24B H 0.8360 0.3590 0.6873 0.058 Uiso 1 1 calc R
C25 C 0.9263(2) 0.4166(3) 0.8502(2) 0.0545(6) Uani 1 1 d .

loop_
_atom_site_aniso_label
_atom_site_aniso_U_11
_atom_site_aniso_U_22
_atom_site_aniso_U_33
_atom_site_aniso_U_23
_atom_site_aniso_U_13
_atom_site_aniso_U_12
F1 0.0879(12) 0.1050(14) 0.0638(10) -0.0092(9) 0.0491(10) -0.0241(11)
F2 0.0681(11) 0.1266(18) 0.0607(12) -0.0140(11) 0.0027(9) -0.0272(11)
F3 0.1303(18) 0.0708(12) 0.1032(15) -0.0150(11) 0.0580(14) 0.0178(12)
F4 0.0732(12) 0.1101(17) 0.136(2) 0.0659(15) 0.0406(13) 0.0134(11)
F5 0.0359(7) 0.0787(11) 0.1032(13) 0.0061(9) 0.0235(8) 0.0150(7)
F6 0.0793(12) 0.0996(14) 0.0669(11) -0.0277(10) 0.0033(10) 0.0151(11)
O1 0.0289(7) 0.0549(9) 0.0458(9) -0.0100(7) 0.0090(7) -0.0093(6)
O2 0.0356(7) 0.0469(8) 0.0378(8) -0.0063(6) 0.0042(7) -0.0085(6)
O3 0.0295(6) 0.0554(8) 0.0300(7) -0.0039(6) 0.0035(6) -0.0013(6)
O4 0.0346(7) 0.0520(9) 0.0601(10) -0.0030(8) 0.0169(7) 0.0007(7)
O5 0.0336(8) 0.0527(9) 0.0701(12) 0.0050(8) 0.0249(8) 0.0066(7)
N1 0.0273(7) 0.0339(8) 0.0291(8) 0.0015(6) 0.0056(7) 0.0013(6)
N2 0.0280(8) 0.0395(9) 0.0442(10) -0.0066(7) 0.0148(7) -0.0020(7)
N3 0.0449(9) 0.0557(11) 0.0296(9) -0.0064(8) 0.0140(8) 0.0012(8)
C1 0.0263(9) 0.0394(10) 0.0311(10) -0.0004(8) 0.0121(8) -0.0061(7)
C2 0.0318(9) 0.0296(8) 0.0305(9) 0.0016(7) 0.0112(8) -0.0041(7)
C3 0.0327(9) 0.0380(9) 0.0285(9) 0.0003(7) 0.0116(8) -0.0051(8)
C4 0.0349(10) 0.0364(10) 0.0361(11) -0.0095(8) 0.0143(9) -0.0026(8)
C5 0.0346(9) 0.0309(9) 0.0473(12) -0.0071(8) 0.0128(9) 0.0004(8)
C6 0.0307(9) 0.0266(9) 0.0438(11) 0.0037(8) 0.0108(9) -0.0024(7)
C7 0.0231(8) 0.0311(8) 0.0316(10) 0.0055(7) 0.0073(8) -0.0030(7)
C8 0.0248(8) 0.0329(9) 0.0278(9) 0.0062(7) 0.0100(7) 0.0015(7)
C9 0.0258(8) 0.0337(9) 0.0300(10) -0.0016(7) 0.0082(8) 0.0008(7)
C10 0.0335(9) 0.0338(9) 0.0334(10) -0.0029(7) 0.0146(8) 0.0007(7)
C11 0.0333(10) 0.0454(10) 0.0365(11) 0.0015(8) 0.0150(9) 0.0038(8)
C12 0.0300(9) 0.0497(11) 0.0468(12) 0.0017(9) 0.0159(9) 0.0039(9)
C13 0.0445(12) 0.0572(13) 0.0564(14) -0.0015(11) 0.0322(11) 0.0006(10)
C14 0.0511(13) 0.0624(14) 0.0400(12) -0.0013(10) 0.0254(11) 0.0015(10)
C15 0.0406(11) 0.0438(11) 0.0357(11) -0.0032(8) 0.0173(9) 0.0022(8)
C16 0.0341(9) 0.0425(10) 0.0340(11) -0.0061(8) 0.0111(9) -0.0033(8)
C17 0.0269(8) 0.0448(10) 0.0300(10) 0.0044(8) 0.0088(8) -0.0009(8)
C18 0.0291(9) 0.0494(11) 0.0383(12) 0.0128(9) 0.0048(9) 0.0052(8)
C19 0.0351(9) 0.0326(9) 0.0499(13) 0.0083(8) 0.0117(9) 0.0062(8)
C20 0.0336(9) 0.0296(9) 0.0332(10) -0.0028(7) 0.0117(8) -0.0024(7)
C21 0.0300(10) 0.0581(13) 0.0656(16) -0.0093(11) 0.0206(11) 0.0037(10)
C22 0.0485(12) 0.0487(12) 0.0437(12) 0.0083(9) 0.0190(10) 0.0001(10)
C23 0.0519(13) 0.0603(14) 0.0487(14) -0.0050(11) 0.0198(12) -0.0082(11)
C24 0.0362(11) 0.0521(12) 0.0588(15) -0.0113(11) 0.0223(11) 0.0017(9)
C25 0.0395(11) 0.0547(13) 0.0678(16) 0.0074(12) 0.0201(12) 0.0075(10)

loop_
_atom_type_symbol
_atom_type_description
_atom_type_scat_dispersion_real
_atom_type_scat_dispersion_imag
_atom_type_scat_source
C C 0.0181 0.0091 'International Tables Vol C Tables 4.2.6.8 and 6.1.1.4'
H H 0.0000 0.0000 'International Tables Vol C Tables 4.2.6.8 and 6.1.1.4'
N N 0.0311 0.0180 'International Tables Vol C Tables 4.2.6.8 and 6.1.1.4'
O O 0.0492 0.0322 'International Tables Vol C Tables 4.2.6.8 and 6.1.1.4'
F F 0.0727 0.0534 'International Tables Vol C Tables 4.2.6.8 and 6.1.1.4'

loop_
_geom_angle_atom_site_label_1
_geom_angle_atom_site_label_2
_geom_angle_atom_site_label_3
_geom_angle
C17 O3 C16 106.41(15)
C22 O4 C12 116.71(17)
C12 O5 C24 117.40(18)
C3 N1 C2 127.08(16)
C3 N1 H1A 116.5
C2 N1 H1A 116.5
C1 N2 C4 124.93(15)
C1 N2 C21 117.60(18)
C4 N2 C21 116.08(17)
C15 N3 C16 107.77(16)
O1 C1 N2 122.64(18)
O1 C1 C2 118.62(18)
N2 C1 C2 118.11(17)
N1 C2 C1 113.60(15)
N1 C2 C20 114.83(15)
C1 C2 C20 114.56(16)
N1 C2 H2A 104.0
C1 C2 H2A 104.0
C20 C2 H2A 104.0
O2 C3 N1 122.59(18)
O2 C3 C4 118.30(18)
N1 C3 C4 119.10(17)
N2 C4 C3 112.37(16)
N2 C4 C5 111.89(17)
C3 C4 C5 110.44(15)
N2 C4 H4A 107.3
C3 C4 H4A 107.3
C5 C4 H4A 107.3
C6 C5 C4 107.74(16)
C6 C5 H5A 110.2
C4 C5 H5A 110.2
C6 C5 H5B 110.2
C4 C5 H5B 110.2
H5A C5 H5B 108.5
C7 C6 C19 118.66(19)
C7 C6 C5 115.47(18)
C19 C6 C5 122.72(18)
C8 C7 C6 118.47(17)
C8 C7 H7A 120.8
C6 C7 H7A 120.8
C7 C8 C17 120.51(17)
C7 C8 C9 128.11(16)
C17 C8 C9 109.66(17)
C8 C9 C10 111.26(15)
C8 C9 C20 112.47(14)
C10 C9 C20 116.43(16)
C8 C9 C16 97.80(15)
C10 C9 C16 100.94(14)
C20 C9 C16 115.96(15)
C11 C10 C15 122.52(17)
C11 C10 C9 132.78(17)
C15 C10 C9 104.70(16)
C10 C11 C12 120.60(18)
C10 C11 H11A 119.7
C12 C11 H11A 119.7
O5 C12 O4 104.70(17)
O5 C12 C11 105.64(17)
O4 C12 C11 110.06(17)
O5 C12 C13 112.12(18)
O4 C12 C13 109.54(18)
C11 C12 C13 114.31(17)
C14 C13 C12 124.19(18)
C14 C13 H13A 117.9
C12 C13 H13A 117.9
C13 C14 C15 118.92(19)
C13 C14 H14A 120.5
C15 C14 H14A 120.5
N3 C15 C14 125.70(19)
N3 C15 C10 115.53(17)
C14 C15 C10 118.70(19)
O3 C16 N3 108.52(17)
O3 C16 C9 108.36(15)
N3 C16 C9 106.93(15)
O3 C16 H16A 111.0
N3 C16 H16A 111.0
C9 C16 H16A 111.0
O3 C17 C18 125.52(18)
O3 C17 C8 112.41(17)
C18 C17 C8 121.91(19)
C17 C18 C19 116.58(19)
C17 C18 H18A 121.7
C19 C18 H18A 121.7
C18 C19 C6 121.65(19)
C18 C19 H19A 119.2
C6 C19 H19A 119.2
C2 C20 C9 121.93(15)
C2 C20 H20A 106.8
C9 C20 H20A 106.8
C2 C20 H20B 106.8
C9 C20 H20B 106.8
H20A C20 H20B 106.7
N2 C21 H21A 109.5
N2 C21 H21B 109.5
H21A C21 H21B 109.5
N2 C21 H21C 109.5
H21A C21 H21C 109.5
H21B C21 H21C 109.5
O4 C22 C23 110.7(2)
O4 C22 H22A 109.5
C23 C22 H22A 109.5
O4 C22 H22B 109.5
C23 C22 H22B 109.5
H22A C22 H22B 108.1
F2 C23 F3 107.2(2)
F2 C23 F1 106.3(2)
F3 C23 F1 106.4(2)
F2 C23 C22 113.6(2)
F3 C23 C22 109.9(2)
F1 C23 C22 113.0(2)
O5 C24 C25 108.93(19)
O5 C24 H24A 109.9
C25 C24 H24A 109.9
O5 C24 H24B 109.9
C25 C24 H24B 109.9
H24A C24 H24B 108.3
F4 C25 F6 106.2(3)
F4 C25 F5 106.3(2)
F6 C25 F5 106.6(2)
F4 C25 C24 113.6(2)
F6 C25 C24 113.2(2)
F5 C25 C24 110.4(2)

loop_
_geom_bond_atom_site_label_1
_geom_bond_atom_site_label_2
_geom_bond_distance
F1 C23 1.340(3)
F2 C23 1.313(3)
F3 C23 1.329(4)
F4 C25 1.318(3)
F5 C25 1.340(3)
F6 C25 1.331(3)
O1 C1 1.222(2)
O2 C3 1.226(2)
O3 C17 1.372(3)
O3 C16 1.437(3)
O4 C22 1.419(3)
O4 C12 1.435(3)
O5 C12 1.404(3)
O5 C24 1.422(2)
N1 C3 1.334(3)
N1 C2 1.459(2)
N1 H1A 0.8600
N2 C1 1.347(3)
N2 C4 1.466(3)
N2 C21 1.469(3)
N3 C15 1.281(3)
N3 C16 1.479(3)
C1 C2 1.525(3)
C2 C20 1.553(3)
C2 H2A 0.9800
C3 C4 1.531(3)
C4 C5 1.574(3)
C4 H4A 0.9800
C5 C6 1.501(3)
C5 H5A 0.9700
C5 H5B 0.9700
C6 C7 1.395(3)
C6 C19 1.403(3)
C7 C8 1.371(3)
C7 H7A 0.9300
C8 C17 1.383(3)
C8 C9 1.508(2)
C9 C10 1.510(2)
C9 C20 1.556(3)
C9 C16 1.558(3)
C10 C11 1.318(3)
C10 C15 1.469(3)
C11 C12 1.504(3)
C11 H11A 0.9300
C12 C13 1.514(3)
C13 C14 1.327(4)
C13 H13A 0.9300
C14 C15 1.456(3)
C14 H14A 0.9300
C16 H16A 0.9800
C17 C18 1.378(3)
C18 C19 1.397(3)
C18 H18A 0.9300
C19 H19A 0.9300
C20 H20A 0.9700
C20 H20B 0.9700
C21 H21A 0.9600
C21 H21B 0.9600
C21 H21C 0.9600
C22 C23 1.477(3)
C22 H22A 0.9700
C22 H22B 0.9700
C24 C25 1.476(4)
C24 H24A 0.9700
C24 H24B 0.9700

loop_
_geom_hbond_atom_site_label_D
_geom_hbond_atom_site_label_H
_geom_hbond_atom_site_label_A
_geom_hbond_distance_DH
_geom_hbond_distance_HA
_geom_hbond_distance_DA
_geom_hbond_angle_DHA
_geom_hbond_site_symmetry_A
N1 H1A O2 0.86 2.19 2.986(2) 153.4 2_647

loop_
_geom_torsion_atom_site_label_1
_geom_torsion_atom_site_label_2
_geom_torsion_atom_site_label_3
_geom_torsion_atom_site_label_4
_geom_torsion
C4 N2 C1 O1 -163.59(19)
C21 N2 C1 O1 2.4(3)
C4 N2 C1 C2 25.7(3)
C21 N2 C1 C2 -168.34(18)
C3 N1 C2 C1 -0.3(2)
C3 N1 C2 C20 134.30(18)
O1 C1 C2 N1 177.84(16)
N2 C1 C2 N1 -11.1(2)
O1 C1 C2 C20 43.1(2)
N2 C1 C2 C20 -145.77(17)
C2 N1 C3 O2 179.40(17)
C2 N1 C3 C4 -1.3(3)
C1 N2 C4 C3 -26.0(3)
C21 N2 C4 C3 167.84(18)
C1 N2 C4 C5 98.9(2)
C21 N2 C4 C5 -67.2(2)
O2 C3 C4 N2 -168.02(17)
N1 C3 C4 N2 12.7(2)
O2 C3 C4 C5 66.3(2)
N1 C3 C4 C5 -113.00(18)
N2 C4 C5 C6 -45.6(2)
C3 C4 C5 C6 80.39(19)
C4 C5 C6 C7 -56.8(2)
C4 C5 C6 C19 102.8(2)
C19 C6 C7 C8 -15.6(3)
C5 C6 C7 C8 144.85(17)
C6 C7 C8 C17 13.4(2)
C6 C7 C8 C9 -150.06(18)
C7 C8 C9 C10 -70.8(2)
C17 C8 C9 C10 124.33(16)
C7 C8 C9 C20 61.9(2)
C17 C8 C9 C20 -103.00(18)
C7 C8 C9 C16 -175.78(17)
C17 C8 C9 C16 19.33(18)
C8 C9 C10 C11 96.6(3)
C20 C9 C10 C11 -34.0(3)
C16 C9 C10 C11 -160.5(2)
C8 C9 C10 C15 -84.47(19)
C20 C9 C10 C15 144.89(16)
C16 C9 C10 C15 18.5(2)
C15 C10 C11 C12 9.5(3)
C9 C10 C11 C12 -171.7(2)
C24 O5 C12 O4 -58.6(2)
C24 O5 C12 C11 -174.84(19)
C24 O5 C12 C13 60.0(3)
C22 O4 C12 O5 -169.89(18)
C22 O4 C12 C11 -56.8(2)
C22 O4 C12 C13 69.7(2)
C10 C11 C12 O5 -127.5(2)
C10 C11 C12 O4 120.0(2)
C10 C11 C12 C13 -3.7(3)
O5 C12 C13 C14 119.6(3)
O4 C12 C13 C14 -124.6(2)
C11 C12 C13 C14 -0.6(3)
C12 C13 C14 C15 -0.9(4)
C16 N3 C15 C14 176.7(2)
C16 N3 C15 C10 -0.5(3)
C13 C14 C15 N3 -170.9(2)
C13 C14 C15 C10 6.2(3)
C11 C10 C15 N3 166.5(2)
C9 C10 C15 N3 -12.6(3)
C11 C10 C15 C14 -10.9(3)
C9 C10 C15 C14 170.07(19)
C17 O3 C16 N3 -97.10(18)
C17 O3 C16 C9 18.67(19)
C15 N3 C16 O3 129.78(18)
C15 N3 C16 C9 13.1(2)
C8 C9 C16 O3 -22.70(18)
C10 C9 C16 O3 -136.23(16)
C20 C9 C16 O3 97.02(19)
C8 C9 C16 N3 94.10(17)
C10 C9 C16 N3 -19.4(2)
C20 C9 C16 N3 -146.18(16)
C16 O3 C17 C18 178.76(18)
C16 O3 C17 C8 -5.8(2)
C7 C8 C17 O3 -176.19(16)
C9 C8 C17 O3 -10.0(2)
C7 C8 C17 C18 -0.5(3)
C9 C8 C17 C18 165.70(17)
O3 C17 C18 C19 165.51(19)
C8 C17 C18 C19 -9.6(3)
C17 C18 C19 C6 6.9(3)
C7 C6 C19 C18 5.5(3)
C5 C6 C19 C18 -153.5(2)
N1 C2 C20 C9 -70.4(2)
C1 C2 C20 C9 63.7(2)
C8 C9 C20 C2 -14.3(2)
C10 C9 C20 C2 115.77(19)
C16 C9 C20 C2 -125.69(19)
C12 O4 C22 C23 121.2(2)
O4 C22 C23 F2 61.5(3)
O4 C22 C23 F3 -178.5(2)
O4 C22 C23 F1 -59.8(3)
C12 O5 C24 C25 123.1(2)
O5 C24 C25 F4 50.3(3)
O5 C24 C25 F6 -71.0(3)
O5 C24 C25 F5 169.60(19)
